data_7120359
loop_
_publ_author_name
'Pittala, Narsimhulu'
'Th\'etiot, Franck'
'Charles, Catherine'
'Triki, Smail'
'Boukheddaden, Kamel'
'Chastanet, Guillaume'
'Marchivie, Mathieu'

_publ_section_title
;
 Unprecedented trinuclear FeII triazole-based complex exhibiting a
 concerted and complete sharp spin transition above room temperature
;
_journal_name_full 'Chem. Commun.'
_journal_paper_doi 10.1039/C7CC04112H
_journal_year 2017
_chemical_formula_moiety 'C108 H84 Fe3 N42 S6'
_chemical_formula_sum 'C108 H84 Fe3 N42 S6'
_chemical_formula_weight 2330.08
_chemical_name_systematic
;
 ?
;
_space_group_crystal_system trigonal
_space_group_IT_number 148
_space_group_name_Hall '-R 3'
_space_group_name_H-M_alt 'R -3'
_symmetry_space_group_name_Hall '-R 3'
_symmetry_space_group_name_H-M 'R -3 :H'
_atom_sites_solution_hydrogens geom
_atom_sites_solution_primary direct
_audit_creation_date 2017-06-28
_audit_creation_method
;
Olex2 1.2
(compiled Mar 28 2017 19:26:29 for OlexSys, GUI svn.r5337)
;
_audit_update_record
;
2017-06-28 deposited with the CCDC.
2017-06-30 downloaded from the CCDC.
;
_cell_angle_alpha 90
_cell_angle_beta 90
_cell_angle_gamma 120
_cell_formula_units_Z 3
_cell_length_a 25.963(5)
_cell_length_b 25.963(5)
_cell_length_c 14.808(3)
_cell_measurement_reflns_used 751
_cell_measurement_temperature 330(2)
_cell_measurement_theta_max 18.55
_cell_measurement_theta_min 2.72
_cell_volume 8644(3)
_computing_molecular_graphics 'Olex2 (Dolomanov et al., 2009)'
_computing_publication_material 'Olex2 (Dolomanov et al., 2009)'
_computing_structure_refinement 'ShelXL (Sheldrick, 2015)'
_computing_structure_solution 'ShelXT (Sheldrick, 2015)'
_diffrn_ambient_temperature 330.1
_diffrn_detector_area_resol_mean 8
_diffrn_measured_fraction_theta_full 0.821
_diffrn_measured_fraction_theta_max 0.897
_diffrn_measurement_device_type 'Bruker APEX-II CCD'
_diffrn_measurement_method '\f and \w scans'
_diffrn_radiation_monochromator graphite
_diffrn_radiation_type MoK\a
_diffrn_radiation_wavelength 0.71073
_diffrn_reflns_av_R_equivalents 0.0972
_diffrn_reflns_av_unetI/netI 0.2790
_diffrn_reflns_Laue_measured_fraction_full 0.821
_diffrn_reflns_Laue_measured_fraction_max 0.897
_diffrn_reflns_limit_h_max 21
_diffrn_reflns_limit_h_min -31
_diffrn_reflns_limit_k_max 29
_diffrn_reflns_limit_k_min -23
_diffrn_reflns_limit_l_max 12
_diffrn_reflns_limit_l_min -17
_diffrn_reflns_number 6385
_diffrn_reflns_point_group_measured_fraction_full 0.821
_diffrn_reflns_point_group_measured_fraction_max 0.897
_diffrn_reflns_theta_full 26.000
_diffrn_reflns_theta_max 25.239
_diffrn_reflns_theta_min 2.763
_diffrn_source 'sealed tube'
_diffrn_standards_number 0
_exptl_absorpt_coefficient_mu 0.548
_exptl_absorpt_correction_T_max 0.7453
_exptl_absorpt_correction_T_min 0.6116
_exptl_absorpt_correction_type multi-scan
_exptl_absorpt_process_details
;
SADABS-2012/1 (Bruker,2012) was used for absorption correction.
wR2(int) was 0.0940 before and 0.0598 after correction.
The Ratio of minimum to maximum transmission is 0.8206.
The \l/2 correction factor is 0.0015.
;
_exptl_crystal_density_diffrn 1.343
_exptl_crystal_F_000 3600
_exptl_crystal_size_max 0.25
_exptl_crystal_size_mid 0.02
_exptl_crystal_size_min 0.02
_refine_diff_density_max 0.497
_refine_diff_density_min -0.585
_refine_diff_density_rms 0.075
_refine_ls_extinction_method none
_refine_ls_goodness_of_fit_ref 0.941
_refine_ls_hydrogen_treatment constr
_refine_ls_matrix_type full
_refine_ls_number_parameters 241
_refine_ls_number_reflns 3110
_refine_ls_number_restraints 0
_refine_ls_restrained_S_all 0.941
_refine_ls_R_factor_all 0.2593
_refine_ls_R_factor_gt 0.0569
_refine_ls_shift/su_max 0.000
_refine_ls_shift/su_mean 0.000
_refine_ls_structure_factor_coef Fsqd
_refine_ls_weighting_details 'w=1/[\s^2^(Fo^2^)+(0.0636P)^2^] where P=(Fo^2^+2Fc^2^)/3'
_refine_ls_weighting_scheme calc
_refine_ls_wR_factor_gt 0.1189
_refine_ls_wR_factor_ref 0.1888
_reflns_Friedel_coverage 0.000
_reflns_number_gt 1070
_reflns_number_total 3110
_reflns_threshold_expression 'I > 2\s(I)'
_cod_data_source_file c7cc04112h2.cif
_cod_data_source_block 330K
_cod_original_cell_volume 8645(3)
_cod_database_code 7120359
_shelxl_version_number 2013-4
_shelx_space_group_comment
;
The symmetry employed for this shelxl refinement is uniquely defined
by the following loop, which should always be used as a source of
symmetry information in preference to the above space-group names.
They are only intended as comments.
;
_olex2_refinement_description
;
1. Fixed Uiso
 At 1.2 times of:
  All C(H) groups, All C(H,H) groups
 At 1.5 times of:
  All C(H,H,H) groups
2.a Secondary CH2 refined with riding coordinates:
 C3(H3A,H3B), C17(H17A,H17B)
2.b Aromatic/amide H refined with riding coordinates:
 C1(H1), C2(H2), C5(H5), C6(H6), C7(H7), C8(H8), C9(H9)
2.c Idealised Me refined as rotating group:
 C18(H18A,H18B,H18C)
;

loop_
_space_group_symop_operation_xyz
'x, y, z'
'-y, x-y, z'
'-x+y, -x, z'
'x+2/3, y+1/3, z+1/3'
'-y+2/3, x-y+1/3, z+1/3'
'-x+y+2/3, -x+1/3, z+1/3'
'x+1/3, y+2/3, z+2/3'
'-y+1/3, x-y+2/3, z+2/3'
'-x+y+1/3, -x+2/3, z+2/3'
'-x, -y, -z'
'y, -x+y, -z'
'x-y, x, -z'
'-x+2/3, -y+1/3, -z+1/3'
'y+2/3, -x+y+1/3, -z+1/3'
'x-y+2/3, x+1/3, -z+1/3'
'-x+1/3, -y+2/3, -z+2/3'
'y+1/3, -x+y+2/3, -z+2/3'
'x-y+1/3, x+2/3, -z+2/3'

loop_
_atom_site_label
_atom_site_type_symbol
_atom_site_fract_x
_atom_site_fract_y
_atom_site_fract_z
_atom_site_U_iso_or_equiv
_atom_site_adp_type
_atom_site_occupancy
_atom_site_site_symmetry_order
_atom_site_calc_flag
_atom_site_refinement_flags_posn
_atom_site_refinement_flags_adp
_atom_site_refinement_flags_occupancy
Fe1 Fe 0.3333 0.6667 0.1667 0.0425(7) Uani 1 6 d S T P
Fe2 Fe 0.3333 0.6667 0.42674(11) 0.0448(6) Uani 1 3 d S T P
S1 S 0.57617(11) 0.64341(12) 0.60525(16) 0.0900(9) Uani 1 1 d . . .
N1 N 0.4094(3) 0.7218(3) 0.2493(4) 0.0474(16) Uani 1 1 d . . .
N2 N 0.4093(3) 0.7212(3) 0.3430(3) 0.0440(15) Uani 1 1 d . . .
N3 N 0.4974(3) 0.7898(3) 0.2970(4) 0.0561(18) Uani 1 1 d . . .
N4 N 0.3903(3) 0.6472(3) 0.5036(4) 0.0544(18) Uani 1 1 d . . .
N5 N 0.4564(4) 0.6171(5) 0.7519(5) 0.122(4) Uani 1 1 d . . .
N6 N 0.4396(4) 0.5999(4) 0.3254(5) 0.108(3) Uani 1 1 d . . .
N7 N 0.6254(5) 0.6683(5) 0.3657(7) 0.130(4) Uani 1 1 d . . .
C1 C 0.4619(4) 0.7637(4) 0.2238(5) 0.058(2) Uani 1 1 d . . .
H1 H 0.4734 0.7743 0.1641 0.069 Uiso 1 1 calc R . .
C2 C 0.4623(4) 0.7624(4) 0.3671(5) 0.057(2) Uani 1 1 d . . .
H2 H 0.4743 0.7716 0.4270 0.069 Uiso 1 1 calc R . .
C3 C 0.5590(4) 0.8400(4) 0.2969(6) 0.083(3) Uani 1 1 d . . .
H3A H 0.5740 0.8484 0.3583 0.100 Uiso 1 1 calc R . .
H3B H 0.5597 0.8752 0.2732 0.100 Uiso 1 1 calc R . .
C4 C 0.5983(4) 0.8258(5) 0.2404(6) 0.068(2) Uani 1 1 d . . .
C5 C 0.6013(5) 0.7759(6) 0.2521(7) 0.104(3) Uani 1 1 d . . .
H5 H 0.5770 0.7486 0.2954 0.124 Uiso 1 1 calc R . .
C6 C 0.6381(6) 0.7636(6) 0.2040(10) 0.120(4) Uani 1 1 d . . .
H6 H 0.6383 0.7283 0.2135 0.144 Uiso 1 1 calc R . .
C7 C 0.6739(6) 0.8024(8) 0.1429(10) 0.133(5) Uani 1 1 d . . .
H7 H 0.6998 0.7946 0.1101 0.160 Uiso 1 1 calc R . .
C8 C 0.6728(6) 0.8541(7) 0.1280(10) 0.149(6) Uani 1 1 d . . .
H8 H 0.6976 0.8812 0.0847 0.179 Uiso 1 1 calc R . .
C9 C 0.6341(5) 0.8659(5) 0.1785(8) 0.107(4) Uani 1 1 d . . .
H9 H 0.6332 0.9008 0.1694 0.129 Uiso 1 1 calc R . .
C10 C 0.4247(4) 0.6385(3) 0.5374(5) 0.055(2) Uani 1 1 d . . .
C11 C 0.4679(4) 0.6283(3) 0.5807(5) 0.062(2) Uani 1 1 d . . .
C12 C 0.4622(4) 0.6211(4) 0.6759(7) 0.083(3) Uani 1 1 d . . .
C13 C 0.5171(3) 0.6320(3) 0.5348(5) 0.055(2) Uani 1 1 d . . .
C14 C 0.5233(4) 0.6329(4) 0.4410(6) 0.065(2) Uani 1 1 d . . .
C15 C 0.4764(5) 0.6157(4) 0.3787(6) 0.076(3) Uani 1 1 d . . .
C16 C 0.5797(6) 0.6514(5) 0.3980(7) 0.088(3) Uani 1 1 d . . .
C17 C 0.6100(5) 0.6024(6) 0.5637(8) 0.131(4) Uani 1 1 d . . .
H17A H 0.6296 0.6204 0.5071 0.157 Uiso 1 1 calc R . .
H17B H 0.6408 0.6078 0.6061 0.157 Uiso 1 1 calc R . .
C18 C 0.5745(6) 0.5421(6) 0.5489(11) 0.200(8) Uani 1 1 d . . .
H18A H 0.5560 0.5356 0.4906 0.300 Uiso 1 1 calc GR . .
H18B H 0.5443 0.5254 0.5947 0.300 Uiso 1 1 calc GR . .
H18C H 0.5983 0.5234 0.5512 0.300 Uiso 1 1 calc GR . .

loop_
_atom_site_aniso_label
_atom_site_aniso_U_11
_atom_site_aniso_U_22
_atom_site_aniso_U_33
_atom_site_aniso_U_23
_atom_site_aniso_U_13
_atom_site_aniso_U_12
Fe1 0.0508(11) 0.0508(11) 0.0258(14) 0.000 0.000 0.0254(6)
Fe2 0.0511(8) 0.0511(8) 0.0321(11) 0.000 0.000 0.0256(4)
S1 0.093(2) 0.128(2) 0.0737(17) 0.0021(15) -0.0104(14) 0.0745(19)
N1 0.059(5) 0.060(5) 0.028(3) 0.007(3) 0.008(3) 0.034(4)
N2 0.042(4) 0.054(4) 0.029(3) 0.002(3) 0.002(3) 0.018(4)
N3 0.044(4) 0.064(5) 0.043(4) -0.006(4) 0.006(4) 0.014(4)
N4 0.063(5) 0.076(5) 0.036(4) 0.000(3) 0.000(3) 0.043(4)
N5 0.156(8) 0.242(11) 0.047(5) 0.026(6) 0.023(5) 0.160(8)
N6 0.131(8) 0.191(9) 0.049(5) -0.031(5) -0.027(5) 0.115(7)
N7 0.116(9) 0.161(9) 0.135(9) 0.026(7) 0.047(7) 0.085(8)
C1 0.072(6) 0.066(6) 0.031(5) 0.000(5) 0.003(5) 0.031(5)
C2 0.051(6) 0.065(6) 0.039(5) -0.008(4) -0.004(5) 0.017(5)
C3 0.060(7) 0.066(7) 0.087(7) -0.016(5) -0.004(5) 0.005(6)
C4 0.054(6) 0.075(7) 0.054(6) 0.004(5) 0.008(5) 0.016(6)
C5 0.096(9) 0.135(11) 0.090(8) 0.022(7) 0.023(6) 0.066(8)
C6 0.105(10) 0.155(12) 0.131(11) 0.020(9) 0.030(8) 0.087(10)
C7 0.101(10) 0.172(15) 0.115(11) -0.021(11) 0.029(8) 0.058(12)
C8 0.124(12) 0.129(13) 0.151(13) 0.032(10) 0.075(9) 0.029(10)
C9 0.099(9) 0.099(9) 0.098(9) 0.000(7) 0.031(7) 0.030(7)
C10 0.057(6) 0.059(6) 0.047(5) 0.007(4) 0.005(5) 0.028(5)
C11 0.075(7) 0.086(7) 0.036(5) -0.003(4) 0.001(5) 0.047(5)
C12 0.092(7) 0.133(9) 0.057(6) 0.007(6) -0.001(6) 0.081(7)
C13 0.061(6) 0.068(6) 0.045(5) 0.000(4) -0.010(5) 0.039(5)
C14 0.070(7) 0.092(7) 0.052(6) 0.001(5) 0.000(6) 0.055(6)
C15 0.107(9) 0.109(8) 0.041(6) 0.003(6) 0.009(6) 0.076(7)
C16 0.099(9) 0.103(9) 0.081(8) -0.001(6) 0.000(7) 0.065(8)
C17 0.143(11) 0.166(12) 0.132(10) -0.009(9) -0.005(8) 0.112(11)
C18 0.202(16) 0.087(10) 0.28(2) -0.048(11) -0.030(13) 0.050(11)

loop_
_atom_type_symbol
_atom_type_description
_atom_type_scat_dispersion_real
_atom_type_scat_dispersion_imag
_atom_type_scat_source
C C 0.0033 0.0016 'International Tables Vol C Tables 4.2.6.8 and 6.1.1.4'
H H 0.0000 0.0000 'International Tables Vol C Tables 4.2.6.8 and 6.1.1.4'
Fe Fe 0.3463 0.8444 'International Tables Vol C Tables 4.2.6.8 and 6.1.1.4'
N N 0.0061 0.0033 'International Tables Vol C Tables 4.2.6.8 and 6.1.1.4'
S S 0.1246 0.1234 'International Tables Vol C Tables 4.2.6.8 and 6.1.1.4'

loop_
_geom_angle_atom_site_label_1
_geom_angle_atom_site_label_2
_geom_angle_atom_site_label_3
_geom_angle
_geom_angle_site_symmetry_1
_geom_angle_site_symmetry_3
N1 Fe1 N1 89.2(2) 2_665 15
N1 Fe1 N1 89.2(2) . 14_455
N1 Fe1 N1 90.8(2) . 3_565
N1 Fe1 N1 89.2(2) 2_665 13_565
N1 Fe1 N1 180.0 15 3_565
N1 Fe1 N1 90.8(2) 15 13_565
N1 Fe1 N1 90.8(2) 15 14_455
N1 Fe1 N1 90.8(2) 2_665 .
N1 Fe1 N1 90.8(2) 2_665 3_565
N1 Fe1 N1 89.2(2) 15 .
N1 Fe1 N1 89.2(2) 13_565 3_565
N1 Fe1 N1 180.0 13_565 .
N1 Fe1 N1 89.2(2) 14_455 3_565
N1 Fe1 N1 180.0 2_665 14_455
N1 Fe1 N1 90.8(2) 13_565 14_455
N2 Fe2 N2 90.2(2) 2_665 3_565
N2 Fe2 N2 90.2(2) . 3_565
N2 Fe2 N2 90.2(2) 2_665 .
N4 Fe2 N2 86.9(2) 2_665 2_665
N4 Fe2 N2 177.0(2) 3_565 .
N4 Fe2 N2 86.9(2) 3_565 3_565
N4 Fe2 N2 89.0(2) 3_565 2_665
N4 Fe2 N2 86.9(2) . .
N4 Fe2 N2 177.0(2) . 2_665
N4 Fe2 N2 89.0(2) . 3_565
N4 Fe2 N2 89.0(2) 2_665 .
N4 Fe2 N2 177.0(2) 2_665 3_565
N4 Fe2 N4 93.9(2) 2_665 3_565
N4 Fe2 N4 93.9(2) 3_565 .
N4 Fe2 N4 93.9(2) 2_665 .
C13 S1 C17 110.0(5) . .
N2 N1 Fe1 124.5(5) . .
C1 N1 Fe1 128.2(5) . .
C1 N1 N2 107.1(6) . .
N1 N2 Fe2 125.3(5) . .
C2 N2 Fe2 128.8(5) . .
C2 N2 N1 105.7(5) . .
C1 N3 C3 127.1(7) . .
C2 N3 C1 104.1(7) . .
C2 N3 C3 128.7(7) . .
C10 N4 Fe2 173.0(6) . .
N1 C1 N3 110.3(7) . .
N1 C1 H1 124.8 . .
N3 C1 H1 124.8 . .
N2 C2 N3 112.7(7) . .
N2 C2 H2 123.7 . .
N3 C2 H2 123.7 . .
N3 C3 H3A 109.5 . .
N3 C3 H3B 109.5 . .
N3 C3 C4 110.7(7) . .
H3A C3 H3B 108.1 . .
C4 C3 H3A 109.5 . .
C4 C3 H3B 109.5 . .
C5 C4 C3 122.5(9) . .
C9 C4 C3 118.8(11) . .
C9 C4 C5 118.6(10) . .
C4 C5 H5 118.4 . .
C4 C5 C6 123.1(11) . .
C6 C5 H5 118.4 . .
C5 C6 H6 120.3 . .
C7 C6 C5 119.4(13) . .
C7 C6 H6 120.3 . .
C6 C7 H7 119.9 . .
C6 C7 C8 120.2(13) . .
C8 C7 H7 119.9 . .
C7 C8 H8 120.2 . .
C7 C8 C9 119.5(12) . .
C9 C8 H8 120.2 . .
C4 C9 C8 119.2(11) . .
C4 C9 H9 120.4 . .
C8 C9 H9 120.4 . .
N4 C10 C11 179.2(9) . .
C12 C11 C10 115.6(7) . .
C13 C11 C10 122.8(7) . .
C13 C11 C12 121.2(8) . .
N5 C12 C11 176.5(10) . .
C11 C13 S1 114.4(6) . .
C14 C13 S1 120.4(6) . .
C14 C13 C11 125.0(7) . .
C13 C14 C15 124.9(8) . .
C13 C14 C16 122.3(8) . .
C15 C14 C16 112.8(8) . .
N6 C15 C14 176.1(10) . .
N7 C16 C14 177.2(12) . .
S1 C17 H17A 107.7 . .
S1 C17 H17B 107.7 . .
H17A C17 H17B 107.1 . .
C18 C17 S1 118.6(10) . .
C18 C17 H17A 107.7 . .
C18 C17 H17B 107.7 . .
C17 C18 H18A 109.5 . .
C17 C18 H18B 109.5 . .
C17 C18 H18C 109.5 . .
H18A C18 H18B 109.5 . .
H18A C18 H18C 109.5 . .
H18B C18 H18C 109.5 . .

loop_
_geom_bond_atom_site_label_1
_geom_bond_atom_site_label_2
_geom_bond_distance
_geom_bond_site_symmetry_2
Fe1 N1 2.149(6) 2_665
Fe1 N1 2.149(6) 14_455
Fe1 N1 2.149(6) .
Fe1 N1 2.149(6) 15
Fe1 N1 2.149(6) 13_565
Fe1 N1 2.149(6) 3_565
Fe2 N2 2.154(5) .
Fe2 N2 2.154(5) 2_665
Fe2 N2 2.154(5) 3_565
Fe2 N4 2.118(7) 3_565
Fe2 N4 2.118(7) 2_665
Fe2 N4 2.118(7) .
S1 C13 1.753(7) .
S1 C17 1.795(10) .
N1 N2 1.387(7) .
N1 C1 1.305(8) .
N2 C2 1.301(8) .
N3 C1 1.364(8) .
N3 C2 1.328(8) .
N3 C3 1.475(9) .
N4 C10 1.141(9) .
N5 C12 1.134(10) .
N6 C15 1.146(10) .
N7 C16 1.146(11) .
C1 H1 0.9300 .
C2 H2 0.9300 .
C3 H3A 0.9700 .
C3 H3B 0.9700 .
C3 C4 1.500(11) .
C4 C5 1.349(12) .
C4 C9 1.349(11) .
C5 H5 0.9300 .
C5 C6 1.350(13) .
C6 H6 0.9300 .
C6 C7 1.327(15) .
C7 H7 0.9300 .
C7 C8 1.374(16) .
C8 H8 0.9300 .
C8 C9 1.403(14) .
C9 H9 0.9300 .
C10 C11 1.426(11) .
C11 C12 1.421(11) .
C11 C13 1.407(10) .
C13 C14 1.397(10) .
C14 C15 1.409(12) .
C14 C16 1.441(13) .
C17 H17A 0.9700 .
C17 H17B 0.9700 .
C17 C18 1.379(13) .
C18 H18A 0.9600 .
C18 H18B 0.9600 .
C18 H18C 0.9600 .

loop_
_geom_torsion_atom_site_label_1
_geom_torsion_atom_site_label_2
_geom_torsion_atom_site_label_3
_geom_torsion_atom_site_label_4
_geom_torsion
Fe1 N1 N2 Fe2 -1.3(7)
Fe1 N1 N2 C2 -177.1(5)
Fe1 N1 C1 N3 177.9(4)
Fe2 N2 C2 N3 -176.0(5)
S1 C13 C14 C15 170.0(7)
S1 C13 C14 C16 -9.2(12)
N1 N2 C2 N3 -0.4(8)
N2 N1 C1 N3 2.0(8)
N3 C3 C4 C5 -52.4(11)
N3 C3 C4 C9 131.0(9)
C1 N1 N2 Fe2 174.9(5)
C1 N1 N2 C2 -1.0(7)
C1 N3 C2 N2 1.6(9)
C1 N3 C3 C4 -57.1(11)
C2 N3 C1 N1 -2.2(9)
C2 N3 C3 C4 128.2(9)
C3 N3 C1 N1 -177.9(7)
C3 N3 C2 N2 177.2(7)
C3 C4 C5 C6 -177.5(10)
C3 C4 C9 C8 177.3(10)
C4 C5 C6 C7 1.1(18)
C5 C4 C9 C8 0.6(15)
C5 C6 C7 C8 -1(2)
C6 C7 C8 C9 1(2)
C7 C8 C9 C4 -1(2)
C9 C4 C5 C6 -0.9(16)
C10 C11 C13 S1 159.0(6)
C10 C11 C13 C14 -14.8(13)
C11 C13 C14 C15 -16.6(14)
C11 C13 C14 C16 164.2(8)
C12 C11 C13 S1 -13.2(10)
C12 C11 C13 C14 173.1(8)
C13 S1 C17 C18 -54.2(13)
C17 S1 C13 C11 142.6(7)
C17 S1 C13 C14 -43.3(8)
